data_4072200
loop_
_publ_author_name
'Wang, Dun'
'Li, Shihui'
'Liu, Xinli'
'Gao, Wei'
'Cui, Dongmei'

_publ_section_title
;
 Thiophene-NPN Ligand Supported Rare-Earth Metal Bis(alkyl) Complexes.
 Synthesis and Catalysis toward Highlytrans-1,4 Selective Polymerization
 of Butadiene
;
_journal_issue 24
_journal_name_full Organometallics
_journal_page_first 6531
_journal_paper_doi 10.1021/om800660j
_journal_volume 27
_journal_year 2008
_chemical_formula_sum 'C50.5 H68 N2 O P Sc Si2'
_chemical_formula_weight 851.14
_chemical_melting_point ?
_chemical_name_common EtNPNSc(CH2SiMe3)2(THF)
_chemical_name_systematic
; 
 ? 
;
_space_group_IT_number 14
_symmetry_cell_setting monoclinic
_symmetry_space_group_name_Hall '-P 2yn'
_symmetry_space_group_name_H-M 'P 1 21/n 1'
_atom_sites_solution_hydrogens geom
_atom_sites_solution_primary direct
_atom_sites_solution_secondary difmap
_audit_creation_method SHELXL-97
_cell_angle_alpha 90.00
_cell_angle_beta 91.2780(10)
_cell_angle_gamma 90.00
_cell_formula_units_Z 4
_cell_length_a 13.1455(7)
_cell_length_b 25.6245(14)
_cell_length_c 14.6598(8)
_cell_measurement_temperature 185(2)
_cell_volume 4936.9(5)
_computing_cell_refinement 'Bruker SMART'
_computing_data_collection 'Bruker SMART'
_computing_data_reduction 'Bruker SAINT'
_computing_molecular_graphics 'Bruker SHELXTL'
_computing_publication_material 'Bruker SHELXTL'
_computing_structure_refinement 'SHELXL-97 (Sheldrick, 1997)'
_computing_structure_solution 'SHELXS-97 (Sheldrick, 1990)'
_diffrn_ambient_temperature 185(2)
_diffrn_measured_fraction_theta_full 0.996
_diffrn_measured_fraction_theta_max 0.996
_diffrn_measurement_device_type 'CCD area detector'
_diffrn_measurement_method 'phi and omega scans'
_diffrn_radiation_monochromator graphite
_diffrn_radiation_source 'fine-focus sealed tube'
_diffrn_radiation_type MoK\a
_diffrn_radiation_wavelength 0.71073
_diffrn_reflns_av_R_equivalents 0.0524
_diffrn_reflns_av_sigmaI/netI 0.0631
_diffrn_reflns_limit_h_max 16
_diffrn_reflns_limit_h_min -16
_diffrn_reflns_limit_k_max 31
_diffrn_reflns_limit_k_min -28
_diffrn_reflns_limit_l_max 12
_diffrn_reflns_limit_l_min -18
_diffrn_reflns_number 27624
_diffrn_reflns_theta_full 26.08
_diffrn_reflns_theta_max 26.08
_diffrn_reflns_theta_min 1.59
_exptl_absorpt_coefficient_mu 0.265
_exptl_absorpt_correction_T_max 0.9714
_exptl_absorpt_correction_T_min 0.9664
_exptl_absorpt_correction_type multi-scan
_exptl_crystal_density_diffrn 1.124
_exptl_crystal_density_method 'not measured'
_exptl_crystal_F_000 1788
_exptl_crystal_size_max 0.13
_exptl_crystal_size_mid 0.12
_exptl_crystal_size_min 0.11
_refine_diff_density_max 0.798
_refine_diff_density_min -0.445
_refine_diff_density_rms 0.080
_refine_ls_extinction_method none
_refine_ls_goodness_of_fit_ref 1.025
_refine_ls_hydrogen_treatment mixed
_refine_ls_matrix_type full
_refine_ls_number_parameters 549
_refine_ls_number_reflns 9744
_refine_ls_number_restraints 18
_refine_ls_restrained_S_all 1.035
_refine_ls_R_factor_all 0.1007
_refine_ls_R_factor_gt 0.0651
_refine_ls_shift/su_max 0.000
_refine_ls_shift/su_mean 0.000
_refine_ls_structure_factor_coef Fsqd
_refine_ls_weighting_details 'calc w=1/[\s^2^(Fo^2^)+(0.1137P)^2^+0.8227P] where P=(Fo^2^+2Fc^2^)/3'
_refine_ls_weighting_scheme calc
_refine_ls_wR_factor_gt 0.1748
_refine_ls_wR_factor_ref 0.1997
_reflns_number_gt 6579
_reflns_number_total 9744
_reflns_threshold_expression >2sigma(I)
_cod_data_source_file om800660j_si_004.cif
_cod_data_source_block wd
_cod_depositor_comments
;
The following automatic conversions were performed:

'_chemical_melting_point' value 'none' was changed to '?' - the value
is undefined or not given.

Automatic conversion script
Id: cif_fix_values 1715 2011-07-08 13:25:40Z adriana 
;
_cod_original_sg_symbol_H-M P2(1)/n
_cod_original_formula_sum 'C50.50 H68 N2 O P Sc Si2'
_cod_database_code 4072200

loop_
_symmetry_equiv_pos_as_xyz
'x, y, z'
'-x+1/2, y+1/2, -z+1/2'
'-x, -y, -z'
'x-1/2, -y-1/2, z-1/2'

loop_
_atom_site_label
_atom_site_type_symbol
_atom_site_fract_x
_atom_site_fract_y
_atom_site_fract_z
_atom_site_U_iso_or_equiv
_atom_site_adp_type
_atom_site_occupancy
_atom_site_symmetry_multiplicity
_atom_site_calc_flag
_atom_site_refinement_flags
N1 N 0.2893(2) 0.33869(10) 0.41857(17) 0.0283(6) Uani 1 1 d .
N2 N 0.3470(2) 0.39149(10) 0.24613(17) 0.0283(6) Uani 1 1 d .
O1 O 0.19988(19) 0.33014(10) 0.12901(15) 0.0416(6) Uani 1 1 d .
P1 P 0.39408(6) 0.42555(3) 0.32984(5) 0.0257(2) Uani 1 1 d .
Sc1 Sc 0.22861(4) 0.33195(2) 0.28149(4) 0.02750(18) Uani 1 1 d .
Si2 Si 0.28948(8) 0.18480(4) 0.27729(8) 0.0441(3) Uani 1 1 d .
Si1 Si -0.04969(8) 0.33340(4) 0.30656(8) 0.0481(3) Uani 1 1 d .
C1 C 0.3841(2) 0.34768(12) 0.4574(2) 0.0263(7) Uani 1 1 d .
C2 C 0.4251(3) 0.32013(13) 0.5336(2) 0.0351(8) Uani 1 1 d .
H2 H 0.3851 0.2942 0.5621 0.042 Uiso 1 1 calc R
C3 C 0.5222(3) 0.33036(14) 0.5671(2) 0.0405(9) Uani 1 1 d .
H3 H 0.5480 0.3106 0.6174 0.049 Uiso 1 1 calc R
C4 C 0.5822(3) 0.36828(14) 0.5297(2) 0.0401(9) Uani 1 1 d .
H4 H 0.6489 0.3746 0.5535 0.048 Uiso 1 1 calc R
C5 C 0.5441(2) 0.39706(13) 0.4569(2) 0.0329(7) Uani 1 1 d .
H5 H 0.5847 0.4237 0.4312 0.040 Uiso 1 1 calc R
C6 C 0.4468(2) 0.38751(11) 0.4208(2) 0.0259(7) Uani 1 1 d .
C7 C 0.4915(2) 0.47102(12) 0.2958(2) 0.0303(7) Uani 1 1 d .
C8 C 0.4829(3) 0.52420(13) 0.3149(2) 0.0404(8) Uani 1 1 d .
H8 H 0.4251 0.5367 0.3458 0.049 Uiso 1 1 calc R
C9 C 0.5579(3) 0.55897(16) 0.2891(3) 0.0510(10) Uani 1 1 d .
H9 H 0.5507 0.5951 0.3020 0.061 Uiso 1 1 calc R
C10 C 0.6422(3) 0.54147(16) 0.2450(3) 0.0488(10) Uani 1 1 d .
H10 H 0.6935 0.5654 0.2276 0.059 Uiso 1 1 calc R
C11 C 0.6524(3) 0.48866(16) 0.2261(3) 0.0493(10) Uani 1 1 d .
H11 H 0.7108 0.4765 0.1956 0.059 Uiso 1 1 calc R
C12 C 0.5780(3) 0.45363(14) 0.2512(2) 0.0407(8) Uani 1 1 d .
H12 H 0.5858 0.4176 0.2382 0.049 Uiso 1 1 calc R
C13 C 0.2962(2) 0.46515(12) 0.3795(2) 0.0282(7) Uani 1 1 d .
C14 C 0.3077(3) 0.48197(13) 0.4694(2) 0.0344(8) Uani 1 1 d .
H14 H 0.3644 0.4706 0.5055 0.041 Uiso 1 1 calc R
C15 C 0.2365(3) 0.51536(13) 0.5066(2) 0.0396(8) Uani 1 1 d .
H15 H 0.2453 0.5272 0.5676 0.047 Uiso 1 1 calc R
C16 C 0.1529(3) 0.53142(14) 0.4552(3) 0.0474(10) Uani 1 1 d .
H16 H 0.1039 0.5540 0.4809 0.057 Uiso 1 1 calc R
C17 C 0.1410(3) 0.51452(15) 0.3663(3) 0.0479(10) Uani 1 1 d .
H17 H 0.0837 0.5256 0.3307 0.057 Uiso 1 1 calc R
C18 C 0.2120(3) 0.48160(13) 0.3288(2) 0.0368(8) Uani 1 1 d .
H18 H 0.2030 0.4701 0.2675 0.044 Uiso 1 1 calc R
C19 C 0.4064(3) 0.38203(14) 0.1658(2) 0.0357(8) Uani 1 1 d .
C20 C 0.3998(3) 0.41664(17) 0.0918(2) 0.0495(10) Uani 1 1 d .
C21 C 0.4498(4) 0.4035(2) 0.0118(3) 0.0681(13) Uani 1 1 d .
H21 H 0.4442 0.4259 -0.0397 0.082 Uiso 1 1 calc R
C22 C 0.5067(4) 0.3587(2) 0.0064(3) 0.0779(15) Uani 1 1 d .
H22 H 0.5399 0.3505 -0.0487 0.094 Uiso 1 1 calc R
C23 C 0.5161(3) 0.32586(19) 0.0792(3) 0.0624(12) Uani 1 1 d .
H23 H 0.5565 0.2953 0.0746 0.075 Uiso 1 1 calc R
C24 C 0.4666(3) 0.33680(15) 0.1607(3) 0.0419(9) Uani 1 1 d .
C25 C 0.4838(3) 0.29932(14) 0.2385(3) 0.0469(10) Uani 1 1 d .
H25A H 0.4726 0.2633 0.2159 0.056 Uiso 1 1 calc R
H25B H 0.4327 0.3063 0.2856 0.056 Uiso 1 1 calc R
C26 C 0.5900(3) 0.30272(16) 0.2825(3) 0.0571(11) Uani 1 1 d .
H26A H 0.6412 0.2969 0.2361 0.086 Uiso 1 1 calc R
H26B H 0.5971 0.2761 0.3303 0.086 Uiso 1 1 calc R
H26C H 0.5998 0.3374 0.3095 0.086 Uiso 1 1 calc R
C27 C 0.3408(4) 0.46741(19) 0.0987(3) 0.0686(13) Uani 1 1 d .
H27A H 0.2733 0.4590 0.1233 0.082 Uiso 1 1 calc R
H27B H 0.3765 0.4895 0.1447 0.082 Uiso 1 1 calc R
C28 C 0.3240(6) 0.4993(3) 0.0167(4) 0.113(2) Uani 1 1 d .
H28A H 0.3893 0.5130 -0.0037 0.170 Uiso 1 1 calc R
H28B H 0.2785 0.5283 0.0307 0.170 Uiso 1 1 calc R
H28C H 0.2930 0.4777 -0.0317 0.170 Uiso 1 1 calc R
C29 C 0.2189(3) 0.30938(13) 0.4762(2) 0.0336(8) Uani 1 1 d .
H29A H 0.2520 0.2762 0.4947 0.040 Uiso 1 1 calc R
H29B H 0.1575 0.3005 0.4391 0.040 Uiso 1 1 calc R
C30 C 0.1859(3) 0.33741(13) 0.5607(2) 0.0340(8) Uani 1 1 d .
C31 C 0.1537(3) 0.38896(14) 0.5582(2) 0.0386(8) Uani 1 1 d .
H31 H 0.1547 0.4076 0.5022 0.046 Uiso 1 1 calc R
C32 C 0.1202(3) 0.41367(15) 0.6356(3) 0.0444(9) Uani 1 1 d .
H32 H 0.0998 0.4492 0.6326 0.053 Uiso 1 1 calc R
C33 C 0.1162(3) 0.38731(17) 0.7167(3) 0.0520(10) Uani 1 1 d .
H33 H 0.0922 0.4044 0.7696 0.062 Uiso 1 1 calc R
C34 C 0.1470(3) 0.33605(18) 0.7213(3) 0.0566(11) Uani 1 1 d .
H34 H 0.1442 0.3176 0.7775 0.068 Uiso 1 1 calc R
C35 C 0.1820(3) 0.31141(16) 0.6440(2) 0.0448(9) Uani 1 1 d .
H35 H 0.2037 0.2761 0.6479 0.054 Uiso 1 1 calc R
C36 C 0.1401(4) 0.36747(18) 0.0781(3) 0.0616(12) Uani 1 1 d .
H36A H 0.1609 0.4035 0.0945 0.074 Uiso 1 1 calc R
H36B H 0.0670 0.3632 0.0912 0.074 Uiso 1 1 calc R
C37 C 0.1587(4) 0.3572(2) -0.0205(3) 0.0734(14) Uani 1 1 d .
H37A H 0.0969 0.3643 -0.0583 0.088 Uiso 1 1 calc R
H37B H 0.2154 0.3788 -0.0426 0.088 Uiso 1 1 calc R
C38 C 0.1848(6) 0.3015(2) -0.0223(3) 0.103(2) Uani 1 1 d .
H38A H 0.1228 0.2800 -0.0302 0.124 Uiso 1 1 calc R
H38B H 0.2311 0.2940 -0.0730 0.124 Uiso 1 1 calc R
C39 C 0.2353(3) 0.29050(18) 0.0659(3) 0.0566(11) Uani 1 1 d .
H39A H 0.2169 0.2552 0.0875 0.068 Uiso 1 1 calc R
H39B H 0.3101 0.2924 0.0604 0.068 Uiso 1 1 calc R
C40 C 0.2085(3) 0.24427(14) 0.2767(3) 0.0360(8) Uani 1 1 d .
C41 C 0.0741(2) 0.36662(13) 0.3015(2) 0.0341(8) Uani 1 1 d .
H41A H 0.0802 0.3867 0.3591 0.041 Uiso 1 1 calc R
H41B H 0.0658 0.3929 0.2523 0.041 Uiso 1 1 calc R
C42 C -0.0540(5) 0.2869(3) 0.4046(5) 0.115(2) Uani 1 1 d U
H42A H -0.0071 0.2579 0.3941 0.172 Uiso 1 1 calc R
H42B H -0.1233 0.2733 0.4100 0.172 Uiso 1 1 calc R
H42C H -0.0339 0.3051 0.4610 0.172 Uiso 1 1 calc R
C43 C -0.1563(3) 0.3800(2) 0.3230(4) 0.0906(18) Uani 1 1 d U
H43A H -0.1428 0.4008 0.3780 0.136 Uiso 1 1 calc R
H43B H -0.2199 0.3606 0.3296 0.136 Uiso 1 1 calc R
H43C H -0.1623 0.4032 0.2699 0.136 Uiso 1 1 calc R
C44 C -0.0795(4) 0.2951(2) 0.2018(4) 0.098(2) Uani 1 1 d U
H44A H -0.0833 0.3186 0.1491 0.147 Uiso 1 1 calc R
H44B H -0.1450 0.2774 0.2084 0.147 Uiso 1 1 calc R
H44C H -0.0260 0.2691 0.1926 0.147 Uiso 1 1 calc R
C45 C 0.3887(3) 0.18841(17) 0.3712(3) 0.0606(12) Uani 1 1 d .
H45A H 0.4261 0.2214 0.3666 0.091 Uiso 1 1 calc R
H45B H 0.4360 0.1591 0.3656 0.091 Uiso 1 1 calc R
H45C H 0.3557 0.1866 0.4304 0.091 Uiso 1 1 calc R
C46 C 0.3531(3) 0.17273(16) 0.1654(3) 0.0544(11) Uani 1 1 d .
H46A H 0.3013 0.1650 0.1182 0.082 Uiso 1 1 calc R
H46B H 0.3996 0.1430 0.1718 0.082 Uiso 1 1 calc R
H46C H 0.3914 0.2038 0.1481 0.082 Uiso 1 1 calc R
C47 C 0.2136(4) 0.12330(16) 0.2980(4) 0.0702(14) Uani 1 1 d .
H47A H 0.1925 0.1224 0.3616 0.105 Uiso 1 1 calc R
H47B H 0.2558 0.0927 0.2855 0.105 Uiso 1 1 calc R
H47C H 0.1533 0.1229 0.2575 0.105 Uiso 1 1 calc R
H40A H 0.179(3) 0.2429(15) 0.318(3) 0.045(13) Uiso 1 1 d .
H40B H 0.153(3) 0.2408(16) 0.234(3) 0.065(13) Uiso 1 1 d .
C54 C 0.0548(10) 0.5352(5) 0.0239(13) 0.069(5) Uani 0.50 1 d P
C52 C -0.0366(11) 0.4854(5) 0.1375(9) 0.073(3) Uani 0.50 1 d P
C53 C 0.001(2) 0.5037(13) 0.0426(14) 0.178(12) Uani 0.50 1 d P
C51 C 0.0275(15) 0.5208(9) 0.1126(14) 0.139(8) Uani 0.50 1 d P
C55 C 0.0796(11) 0.5462(6) -0.059(3) 0.177(12) Uani 0.50 1 d P

loop_
_atom_site_aniso_label
_atom_site_aniso_U_11
_atom_site_aniso_U_22
_atom_site_aniso_U_33
_atom_site_aniso_U_23
_atom_site_aniso_U_13
_atom_site_aniso_U_12
N1 0.0293(14) 0.0314(14) 0.0242(14) 0.0012(11) 0.0014(11) -0.0027(11)
N2 0.0314(15) 0.0328(14) 0.0206(13) -0.0025(11) 0.0006(11) 0.0001(11)
O1 0.0442(15) 0.0521(15) 0.0280(13) -0.0072(11) -0.0068(11) 0.0070(12)
P1 0.0265(4) 0.0266(4) 0.0240(4) 0.0006(3) 0.0002(3) 0.0001(3)
Sc1 0.0256(3) 0.0320(3) 0.0248(3) -0.0030(3) -0.0022(2) 0.0000(2)
Si2 0.0403(6) 0.0364(6) 0.0556(7) -0.0075(5) -0.0027(5) 0.0016(4)
Si1 0.0290(5) 0.0537(7) 0.0618(8) -0.0176(5) 0.0028(5) -0.0031(5)
C1 0.0312(17) 0.0254(16) 0.0221(16) -0.0027(13) -0.0020(13) 0.0024(13)
C2 0.039(2) 0.0332(18) 0.0326(19) 0.0030(14) -0.0038(15) 0.0007(15)
C3 0.043(2) 0.043(2) 0.035(2) 0.0050(16) -0.0110(16) 0.0114(16)
C4 0.0309(19) 0.048(2) 0.041(2) -0.0005(17) -0.0123(16) 0.0026(16)
C5 0.0281(17) 0.0369(18) 0.0336(18) -0.0038(15) -0.0018(14) 0.0003(14)
C6 0.0284(16) 0.0268(16) 0.0224(16) -0.0029(13) 0.0005(13) 0.0037(13)
C7 0.0297(17) 0.0331(17) 0.0280(17) 0.0042(14) -0.0016(13) -0.0041(14)
C8 0.044(2) 0.0359(19) 0.041(2) -0.0013(16) 0.0046(17) -0.0046(16)
C9 0.056(3) 0.039(2) 0.058(3) 0.0012(18) 0.005(2) -0.0131(18)
C10 0.045(2) 0.054(2) 0.047(2) 0.0088(19) 0.0037(18) -0.0202(19)
C11 0.038(2) 0.063(3) 0.048(2) 0.004(2) 0.0115(18) -0.0034(18)
C12 0.038(2) 0.041(2) 0.044(2) 0.0017(17) 0.0066(16) -0.0015(16)
C13 0.0300(17) 0.0230(16) 0.0316(18) 0.0012(13) 0.0011(14) -0.0009(13)
C14 0.0333(18) 0.0327(18) 0.0371(19) -0.0044(15) -0.0019(15) 0.0011(14)
C15 0.044(2) 0.0370(19) 0.038(2) -0.0106(16) 0.0065(16) -0.0034(16)
C16 0.043(2) 0.037(2) 0.062(3) -0.0094(19) 0.0090(19) 0.0089(17)
C17 0.040(2) 0.049(2) 0.055(3) -0.0007(19) -0.0062(18) 0.0143(17)
C18 0.038(2) 0.0371(19) 0.0349(19) 0.0018(15) -0.0023(15) 0.0026(15)
C19 0.0344(19) 0.045(2) 0.0279(18) -0.0049(15) 0.0043(14) -0.0067(15)
C20 0.055(2) 0.064(3) 0.029(2) 0.0025(18) 0.0064(17) -0.002(2)
C21 0.079(3) 0.094(4) 0.032(2) 0.008(2) 0.016(2) -0.003(3)
C22 0.073(3) 0.112(4) 0.050(3) -0.021(3) 0.031(2) 0.000(3)
C23 0.059(3) 0.078(3) 0.051(3) -0.021(2) 0.018(2) 0.006(2)
C24 0.0338(19) 0.051(2) 0.041(2) -0.0169(18) 0.0021(16) -0.0052(16)
C25 0.044(2) 0.041(2) 0.055(2) -0.0123(19) 0.0044(18) 0.0028(17)
C26 0.046(2) 0.047(2) 0.078(3) -0.011(2) -0.006(2) 0.0116(19)
C27 0.088(4) 0.072(3) 0.045(3) 0.021(2) 0.007(2) 0.009(3)
C28 0.152(6) 0.112(5) 0.076(4) 0.047(4) 0.020(4) 0.012(4)
C29 0.039(2) 0.0335(18) 0.0286(18) 0.0035(14) -0.0005(14) -0.0070(15)
C30 0.0324(18) 0.042(2) 0.0272(18) 0.0029(15) 0.0005(14) -0.0109(15)
C31 0.043(2) 0.042(2) 0.0316(19) 0.0042(16) 0.0031(15) -0.0053(16)
C32 0.042(2) 0.045(2) 0.046(2) -0.0055(18) 0.0051(17) -0.0013(17)
C33 0.055(3) 0.067(3) 0.035(2) -0.007(2) 0.0150(18) -0.012(2)
C34 0.070(3) 0.071(3) 0.029(2) 0.008(2) 0.0097(19) -0.009(2)
C35 0.050(2) 0.050(2) 0.034(2) 0.0081(17) 0.0019(17) -0.0018(18)
C36 0.074(3) 0.073(3) 0.037(2) 0.000(2) -0.011(2) 0.021(2)
C37 0.085(4) 0.098(4) 0.037(3) 0.001(2) -0.007(2) 0.016(3)
C38 0.165(6) 0.106(5) 0.037(3) -0.020(3) -0.019(3) 0.045(4)
C39 0.064(3) 0.072(3) 0.034(2) -0.020(2) -0.0063(19) 0.010(2)
C40 0.039(2) 0.0341(19) 0.035(2) -0.0089(16) -0.0033(19) -0.0006(15)
C41 0.0344(19) 0.0386(19) 0.0290(18) -0.0061(15) -0.0022(14) 0.0000(14)
C42 0.070(4) 0.141(5) 0.133(5) 0.047(4) 0.012(3) -0.036(4)
C43 0.037(2) 0.100(4) 0.135(5) -0.054(3) -0.002(3) 0.011(2)
C44 0.069(3) 0.108(4) 0.117(4) -0.067(4) -0.008(3) -0.014(3)
C45 0.058(3) 0.059(3) 0.065(3) 0.005(2) -0.010(2) 0.007(2)
C46 0.044(2) 0.052(2) 0.067(3) -0.017(2) -0.001(2) 0.0052(18)
C47 0.069(3) 0.043(2) 0.099(4) -0.003(2) 0.015(3) -0.005(2)
C54 0.055(7) 0.039(6) 0.115(14) -0.010(6) 0.005(7) 0.003(5)
C52 0.078(8) 0.052(6) 0.088(9) 0.005(6) -0.007(7) 0.024(5)
C53 0.18(2) 0.26(3) 0.093(12) -0.06(2) -0.044(17) 0.20(2)
C51 0.115(13) 0.179(18) 0.119(14) -0.048(15) -0.056(13) 0.104(13)
C55 0.059(9) 0.059(9) 0.41(4) 0.052(16) 0.026(16) 0.031(7)

loop_
_atom_type_symbol
_atom_type_description
_atom_type_scat_dispersion_real
_atom_type_scat_dispersion_imag
_atom_type_scat_source
C C 0.0033 0.0016 'International Tables Vol C Tables 4.2.6.8 and 6.1.1.4'
H H 0.0000 0.0000 'International Tables Vol C Tables 4.2.6.8 and 6.1.1.4'
N N 0.0061 0.0033 'International Tables Vol C Tables 4.2.6.8 and 6.1.1.4'
O O 0.0106 0.0060 'International Tables Vol C Tables 4.2.6.8 and 6.1.1.4'
Si Si 0.0817 0.0704 'International Tables Vol C Tables 4.2.6.8 and 6.1.1.4'
P P 0.1023 0.0942 'International Tables Vol C Tables 4.2.6.8 and 6.1.1.4'
Sc Sc 0.2519 0.3716 'International Tables Vol C Tables 4.2.6.8 and 6.1.1.4'

loop_
_geom_angle_atom_site_label_1
_geom_angle_atom_site_label_2
_geom_angle_atom_site_label_3
_geom_angle
_geom_angle_site_symmetry_1
_geom_angle_site_symmetry_3
C1 N1 C29 115.0(3) . .
C1 N1 Sc1 135.5(2) . .
C29 N1 Sc1 105.65(18) . .
C19 N2 P1 120.2(2) . .
C19 N2 Sc1 117.55(19) . .
P1 N2 Sc1 116.51(14) . .
C36 O1 C39 108.2(3) . .
C36 O1 Sc1 125.3(2) . .
C39 O1 Sc1 126.4(2) . .
N2 P1 C6 114.13(14) . .
N2 P1 C13 110.18(14) . .
C6 P1 C13 105.99(14) . .
N2 P1 C7 113.54(14) . .
C6 P1 C7 107.03(14) . .
C13 P1 C7 105.34(15) . .
N1 Sc1 C41 99.47(11) . .
N1 Sc1 N2 85.21(9) . .
C41 Sc1 N2 113.26(11) . .
N1 Sc1 O1 167.32(10) . .
C41 Sc1 O1 90.31(11) . .
N2 Sc1 O1 83.51(9) . .
N1 Sc1 C40 98.57(13) . .
C41 Sc1 C40 106.98(14) . .
N2 Sc1 C40 138.38(13) . .
O1 Sc1 C40 86.13(13) . .
C40 Si2 C45 110.55(19) . .
C40 Si2 C46 113.3(2) . .
C45 Si2 C46 109.4(2) . .
C40 Si2 C47 112.3(2) . .
C45 Si2 C47 106.5(2) . .
C46 Si2 C47 104.4(2) . .
C41 Si1 C44 112.4(2) . .
C41 Si1 C43 112.2(2) . .
C44 Si1 C43 107.5(2) . .
C41 Si1 C42 111.6(2) . .
C44 Si1 C42 106.8(3) . .
C43 Si1 C42 105.9(3) . .
N1 C1 C2 124.6(3) . .
N1 C1 C6 119.3(3) . .
C2 C1 C6 116.2(3) . .
C3 C2 C1 121.2(3) . .
C3 C2 H2 119.4 . .
C1 C2 H2 119.4 . .
C4 C3 C2 121.7(3) . .
C4 C3 H3 119.1 . .
C2 C3 H3 119.1 . .
C3 C4 C5 118.9(3) . .
C3 C4 H4 120.5 . .
C5 C4 H4 120.5 . .
C4 C5 C6 120.9(3) . .
C4 C5 H5 119.5 . .
C6 C5 H5 119.5 . .
C5 C6 C1 121.0(3) . .
C5 C6 P1 121.8(2) . .
C1 C6 P1 117.1(2) . .
C8 C7 C12 118.4(3) . .
C8 C7 P1 120.8(3) . .
C12 C7 P1 120.8(3) . .
C9 C8 C7 120.7(4) . .
C9 C8 H8 119.6 . .
C7 C8 H8 119.6 . .
C10 C9 C8 120.3(4) . .
C10 C9 H9 119.8 . .
C8 C9 H9 119.8 . .
C9 C10 C11 119.7(3) . .
C9 C10 H10 120.2 . .
C11 C10 H10 120.2 . .
C12 C11 C10 120.5(4) . .
C12 C11 H11 119.8 . .
C10 C11 H11 119.8 . .
C11 C12 C7 120.3(3) . .
C11 C12 H12 119.8 . .
C7 C12 H12 119.8 . .
C18 C13 C14 118.9(3) . .
C18 C13 P1 121.6(3) . .
C14 C13 P1 119.5(2) . .
C15 C14 C13 120.1(3) . .
C15 C14 H14 119.9 . .
C13 C14 H14 119.9 . .
C16 C15 C14 120.3(3) . .
C16 C15 H15 119.8 . .
C14 C15 H15 119.8 . .
C17 C16 C15 119.6(3) . .
C17 C16 H16 120.2 . .
C15 C16 H16 120.2 . .
C16 C17 C18 120.3(3) . .
C16 C17 H17 119.8 . .
C18 C17 H17 119.8 . .
C17 C18 C13 120.7(3) . .
C17 C18 H18 119.6 . .
C13 C18 H18 119.6 . .
C20 C19 C24 120.3(3) . .
C20 C19 N2 119.9(3) . .
C24 C19 N2 119.7(3) . .
C21 C20 C19 118.4(4) . .
C21 C20 C27 120.8(4) . .
C19 C20 C27 120.8(3) . .
C22 C21 C20 121.0(4) . .
C22 C21 H21 119.5 . .
C20 C21 H21 119.5 . .
C23 C22 C21 120.8(4) . .
C23 C22 H22 119.6 . .
C21 C22 H22 119.6 . .
C22 C23 C24 120.6(4) . .
C22 C23 H23 119.7 . .
C24 C23 H23 119.7 . .
C23 C24 C19 118.9(4) . .
C23 C24 C25 117.0(4) . .
C19 C24 C25 124.1(3) . .
C24 C25 C26 113.9(3) . .
C24 C25 H25A 108.8 . .
C26 C25 H25A 108.8 . .
C24 C25 H25B 108.8 . .
C26 C25 H25B 108.8 . .
H25A C25 H25B 107.7 . .
C25 C26 H26A 109.5 . .
C25 C26 H26B 109.5 . .
H26A C26 H26B 109.5 . .
C25 C26 H26C 109.5 . .
H26A C26 H26C 109.5 . .
H26B C26 H26C 109.5 . .
C28 C27 C20 119.3(4) . .
C28 C27 H27A 107.5 . .
C20 C27 H27A 107.5 . .
C28 C27 H27B 107.5 . .
C20 C27 H27B 107.5 . .
H27A C27 H27B 107.0 . .
C27 C28 H28A 109.5 . .
C27 C28 H28B 109.5 . .
H28A C28 H28B 109.5 . .
C27 C28 H28C 109.5 . .
H28A C28 H28C 109.5 . .
H28B C28 H28C 109.5 . .
N1 C29 C30 115.2(3) . .
N1 C29 H29A 108.5 . .
C30 C29 H29A 108.5 . .
N1 C29 H29B 108.5 . .
C30 C29 H29B 108.5 . .
H29A C29 H29B 107.5 . .
C31 C30 C35 117.5(3) . .
C31 C30 C29 121.8(3) . .
C35 C30 C29 120.7(3) . .
C32 C31 C30 121.2(3) . .
C32 C31 H31 119.4 . .
C30 C31 H31 119.4 . .
C33 C32 C31 120.4(4) . .
C33 C32 H32 119.8 . .
C31 C32 H32 119.8 . .
C32 C33 C34 119.8(4) . .
C32 C33 H33 120.1 . .
C34 C33 H33 120.1 . .
C33 C34 C35 119.8(4) . .
C33 C34 H34 120.1 . .
C35 C34 H34 120.1 . .
C34 C35 C30 121.3(4) . .
C34 C35 H35 119.4 . .
C30 C35 H35 119.4 . .
O1 C36 C37 106.6(4) . .
O1 C36 H36A 110.4 . .
C37 C36 H36A 110.4 . .
O1 C36 H36B 110.4 . .
C37 C36 H36B 110.4 . .
H36A C36 H36B 108.6 . .
C38 C37 C36 103.4(4) . .
C38 C37 H37A 111.1 . .
C36 C37 H37A 111.1 . .
C38 C37 H37B 111.1 . .
C36 C37 H37B 111.1 . .
H37A C37 H37B 109.0 . .
C39 C38 C37 105.9(4) . .
C39 C38 H38A 110.6 . .
C37 C38 H38A 110.6 . .
C39 C38 H38B 110.6 . .
C37 C38 H38B 110.6 . .
H38A C38 H38B 108.7 . .
O1 C39 C38 106.3(4) . .
O1 C39 H39A 110.5 . .
C38 C39 H39A 110.5 . .
O1 C39 H39B 110.5 . .
C38 C39 H39B 110.5 . .
H39A C39 H39B 108.7 . .
Si2 C40 Sc1 138.4(2) . .
Si2 C40 H40A 106(3) . .
Sc1 C40 H40A 95(3) . .
Si2 C40 H40B 111(2) . .
Sc1 C40 H40B 102(2) . .
H40A C40 H40B 97(4) . .
Si1 C41 Sc1 128.80(18) . .
Si1 C41 H41A 105.1 . .
Sc1 C41 H41A 105.1 . .
Si1 C41 H41B 105.1 . .
Sc1 C41 H41B 105.1 . .
H41A C41 H41B 105.9 . .
Si1 C42 H42A 109.5 . .
Si1 C42 H42B 109.5 . .
H42A C42 H42B 109.5 . .
Si1 C42 H42C 109.5 . .
H42A C42 H42C 109.5 . .
H42B C42 H42C 109.5 . .
Si1 C43 H43A 109.5 . .
Si1 C43 H43B 109.5 . .
H43A C43 H43B 109.5 . .
Si1 C43 H43C 109.5 . .
H43A C43 H43C 109.5 . .
H43B C43 H43C 109.5 . .
Si1 C44 H44A 109.5 . .
Si1 C44 H44B 109.5 . .
H44A C44 H44B 109.5 . .
Si1 C44 H44C 109.5 . .
H44A C44 H44C 109.5 . .
H44B C44 H44C 109.5 . .
Si2 C45 H45A 109.5 . .
Si2 C45 H45B 109.5 . .
H45A C45 H45B 109.5 . .
Si2 C45 H45C 109.5 . .
H45A C45 H45C 109.5 . .
H45B C45 H45C 109.5 . .
Si2 C46 H46A 109.5 . .
Si2 C46 H46B 109.5 . .
H46A C46 H46B 109.5 . .
Si2 C46 H46C 109.5 . .
H46A C46 H46C 109.5 . .
H46B C46 H46C 109.5 . .
Si2 C47 H47A 109.5 . .
Si2 C47 H47B 109.5 . .
H47A C47 H47B 109.5 . .
Si2 C47 H47C 109.5 . .
H47A C47 H47C 109.5 . .
H47B C47 H47C 109.5 . .
C53 C54 C55 124(2) . .
C53 C54 C51 53.4(13) . .
C55 C54 C51 177.4(16) . .
C53 C54 C53 53(2) . 3_565
C55 C54 C53 71.4(15) . 3_565
C51 C54 C53 106(2) . 3_565
C51 C52 C55 113.3(16) . 3_565
C51 C52 C53 46.9(14) . .
C55 C52 C53 66.5(17) 3_565 .
C54 C53 C53 82(4) . 3_565
C54 C53 C52 131(2) . .
C53 C53 C52 147(5) 3_565 .
C54 C53 C54 127(2) . 3_565
C53 C53 C54 45(2) 3_565 3_565
C52 C53 C54 102(3) . 3_565
C54 C53 C55 174(2) . 3_565
C53 C53 C55 91(4) 3_565 3_565
C52 C53 C55 55(2) . 3_565
C54 C53 C55 46.8(14) 3_565 3_565
C52 C51 C54 128.7(17) . .
C54 C55 C52 120.0(14) . 3_565
C54 C55 C53 61.8(11) . 3_565
C52 C55 C53 58.2(10) 3_565 3_565

loop_
_geom_bond_atom_site_label_1
_geom_bond_atom_site_label_2
_geom_bond_distance
_geom_bond_site_symmetry_2
N1 C1 1.377(4) .
N1 C29 1.473(4) .
N1 Sc1 2.153(3) .
N2 C19 1.448(4) .
N2 P1 1.618(3) .
N2 Sc1 2.248(3) .
O1 C36 1.437(4) .
O1 C39 1.457(4) .
O1 Sc1 2.259(2) .
P1 C6 1.779(3) .
P1 C13 1.805(3) .
P1 C7 1.810(3) .
Sc1 C41 2.242(3) .
Sc1 C40 2.263(4) .
Si2 C40 1.859(4) .
Si2 C45 1.877(4) .
Si2 C46 1.883(4) .
Si2 C47 1.893(4) .
Si1 C41 1.840(3) .
Si1 C44 1.857(5) .
Si1 C43 1.861(5) .
Si1 C42 1.869(6) .
C1 C2 1.417(4) .
C1 C6 1.425(4) .
C2 C3 1.383(5) .
C2 H2 0.9500 .
C3 C4 1.374(5) .
C3 H3 0.9500 .
C4 C5 1.382(5) .
C4 H4 0.9500 .
C5 C6 1.395(4) .
C5 H5 0.9500 .
C7 C8 1.396(5) .
C7 C12 1.396(5) .
C8 C9 1.387(5) .
C8 H8 0.9500 .
C9 C10 1.371(6) .
C9 H9 0.9500 .
C10 C11 1.388(6) .
C10 H10 0.9500 .
C11 C12 1.383(5) .
C11 H11 0.9500 .
C12 H12 0.9500 .
C13 C18 1.385(4) .
C13 C14 1.393(4) .
C14 C15 1.388(5) .
C14 H14 0.9500 .
C15 C16 1.381(5) .
C15 H15 0.9500 .
C16 C17 1.378(5) .
C16 H16 0.9500 .
C17 C18 1.382(5) .
C17 H17 0.9500 .
C18 H18 0.9500 .
C19 C20 1.402(5) .
C19 C24 1.407(5) .
C20 C21 1.398(6) .
C20 C27 1.519(6) .
C21 C22 1.373(7) .
C21 H21 0.9500 .
C22 C23 1.362(7) .
C22 H22 0.9500 .
C23 C24 1.401(5) .
C23 H23 0.9500 .
C24 C25 1.505(5) .
C25 C26 1.528(5) .
C25 H25A 0.9900 .
C25 H25B 0.9900 .
C26 H26A 0.9800 .
C26 H26B 0.9800 .
C26 H26C 0.9800 .
C27 C28 1.466(6) .
C27 H27A 0.9900 .
C27 H27B 0.9900 .
C28 H28A 0.9800 .
C28 H28B 0.9800 .
C28 H28C 0.9800 .
C29 C30 1.504(5) .
C29 H29A 0.9900 .
C29 H29B 0.9900 .
C30 C31 1.387(5) .
C30 C35 1.393(5) .
C31 C32 1.380(5) .
C31 H31 0.9500 .
C32 C33 1.369(5) .
C32 H32 0.9500 .
C33 C34 1.376(6) .
C33 H33 0.9500 .
C34 C35 1.385(6) .
C34 H34 0.9500 .
C35 H35 0.9500 .
C36 C37 1.494(6) .
C36 H36A 0.9900 .
C36 H36B 0.9900 .
C37 C38 1.467(7) .
C37 H37A 0.9900 .
C37 H37B 0.9900 .
C38 C39 1.466(6) .
C38 H38A 0.9900 .
C38 H38B 0.9900 .
C39 H39A 0.9900 .
C39 H39B 0.9900 .
C40 H40A 0.73(4) .
C40 H40B 0.96(4) .
C41 H41A 0.9900 .
C41 H41B 0.9900 .
C42 H42A 0.9800 .
C42 H42B 0.9800 .
C42 H42C 0.9800 .
C43 H43A 0.9800 .
C43 H43B 0.9800 .
C43 H43C 0.9800 .
C44 H44A 0.9800 .
C44 H44B 0.9800 .
C44 H44C 0.9800 .
C45 H45A 0.9800 .
C45 H45B 0.9800 .
C45 H45C 0.9800 .
C46 H46A 0.9800 .
C46 H46B 0.9800 .
C46 H46C 0.9800 .
C47 H47A 0.9800 .
C47 H47B 0.9800 .
C47 H47C 0.9800 .
C54 C53 1.11(4) .
C54 C55 1.29(3) .
C54 C51 1.41(3) .
C54 C53 1.56(3) 3_565
C52 C51 1.30(3) .
C52 C55 1.51(3) 3_565
C52 C53 1.56(3) .
C53 C53 1.26(4) 3_565
C53 C54 1.56(3) 3_565
C53 C55 1.68(4) 3_565
C55 C52 1.51(3) 3_565
C55 C53 1.68(4) 3_565
